data_1569909
loop_
_publ_author_name
'Fang, Lingyi'
'Zhang, Yuyan'
'Cai, Yaohang'
'Zhang, Jing'
'Wei, Yuefang'
'Yuan, Yi'
'Wang, Peng'

_publ_section_title
;
 Solution-processable organic semiconductors with over 220 \%C glass
 transition temperature: manipulating morphology using a helical
 polycyclic heteroaromatic motif
;
_journal_issue 11
_journal_name_full 'Energy &amp; Environmental Science'
_journal_page_first 5231
_journal_page_last 5242
_journal_paper_doi 10.1039/D3EE02601A
_journal_volume 16
_journal_year 2023
_chemical_formula_moiety 'C39 H27 N3'
_chemical_formula_sum 'C39 H27 N3'
_chemical_formula_weight 537.63
_space_group_crystal_system trigonal
_space_group_IT_number 147
_space_group_name_Hall '-P 3'
_space_group_name_H-M_alt 'P -3'
_atom_sites_solution_hydrogens geom
_atom_sites_solution_primary dual
_audit_creation_date 2023-07-27
_audit_creation_method
;
Olex2 1.5
(compiled 2022.04.07 svn.rca3783a0 for OlexSys, GUI svn.r6498)
;
_audit_update_record
;
2023-08-06 deposited with the CCDC.	2023-09-19 downloaded from the CCDC.
;
_cell_angle_alpha 90
_cell_angle_beta 90
_cell_angle_gamma 120
_cell_formula_units_Z 8
_cell_length_a 19.8544(9)
_cell_length_b 19.8544(9)
_cell_length_c 16.6635(11)
_cell_measurement_reflns_used 6606
_cell_measurement_temperature 170.00
_cell_measurement_theta_max 50.138
_cell_measurement_theta_min 3.213
_cell_volume 5688.7(5)
_computing_cell_refinement 'SAINT V8.40B (Bruker Nano, Inc., 2019)'
_computing_data_collection 'Bruker Instrument Service vV6.2.14'
_computing_data_reduction 'SAINT V8.40B (Bruker Nano, Inc., 2019)'
_computing_molecular_graphics 'Olex2 1.5 (Dolomanov et al., 2009)'
_computing_publication_material 'Olex2 1.5 (Dolomanov et al., 2009)'
_computing_structure_refinement 'SHELXL 2019/2 (Sheldrick, 2015)'
_computing_structure_solution 'SHELXT 2018/2 (Sheldrick, 2018)'
_diffrn_ambient_temperature 170.00
_diffrn_measured_fraction_theta_full 0.984
_diffrn_measured_fraction_theta_max 0.986
_diffrn_measurement_device_type 'zju Bruker D8 Venture'
_diffrn_measurement_method '\w and \f scans'
_diffrn_radiation_type GaK\a
_diffrn_radiation_wavelength 1.34139
_diffrn_reflns_av_R_equivalents 0.1801
_diffrn_reflns_av_unetI/netI 0.1249
_diffrn_reflns_Laue_measured_fraction_full 0.984
_diffrn_reflns_Laue_measured_fraction_max 0.986
_diffrn_reflns_limit_h_max 24
_diffrn_reflns_limit_h_min -19
_diffrn_reflns_limit_k_max 23
_diffrn_reflns_limit_k_min -24
_diffrn_reflns_limit_l_max 20
_diffrn_reflns_limit_l_min -20
_diffrn_reflns_number 71060
_diffrn_reflns_point_group_measured_fraction_full 0.984
_diffrn_reflns_point_group_measured_fraction_max 0.986
_diffrn_reflns_theta_full 53.594
_diffrn_reflns_theta_max 57.104
_diffrn_reflns_theta_min 3.213
_diffrn_source_current 3.57
_diffrn_source_power 0.24957869999999996
_diffrn_source_voltage 69.91
_exptl_absorpt_coefficient_mu 0.362
_exptl_absorpt_correction_T_max 0.7512
_exptl_absorpt_correction_T_min 0.6399
_exptl_absorpt_correction_type multi-scan
_exptl_absorpt_process_details
;
SADABS-2016/2 (Bruker,2016/2) was used for absorption correction.
wR2(int) was 0.1572 before and 0.1055 after correction.
The Ratio of minimum to maximum transmission is 0.8518.
The \l/2 correction factor is Not present.
;
_exptl_crystal_colour colourless
_exptl_crystal_colour_primary colourless
_exptl_crystal_density_diffrn 1.255
_exptl_crystal_description block
_exptl_crystal_F_000 2256
_exptl_crystal_size_max 0.15
_exptl_crystal_size_mid 0.054
_exptl_crystal_size_min 0.038
_refine_diff_density_max 0.329
_refine_diff_density_min -0.308
_refine_diff_density_rms 0.071
_refine_ls_extinction_method none
_refine_ls_goodness_of_fit_ref 1.024
_refine_ls_hydrogen_treatment constr
_refine_ls_matrix_type full
_refine_ls_number_parameters 509
_refine_ls_number_reflns 7688
_refine_ls_number_restraints 0
_refine_ls_restrained_S_all 1.024
_refine_ls_R_factor_all 0.1510
_refine_ls_R_factor_gt 0.0927
_refine_ls_shift/su_max 0.002
_refine_ls_shift/su_mean 0.000
_refine_ls_structure_factor_coef Fsqd
_refine_ls_weighting_details 'w=1/[\s^2^(Fo^2^)+(0.1151P)^2^+3.5928P] where P=(Fo^2^+2Fc^2^)/3'
_refine_ls_weighting_scheme calc
_refine_ls_wR_factor_gt 0.2314
_refine_ls_wR_factor_ref 0.2630
_reflns_Friedel_coverage 0.000
_reflns_number_gt 4218
_reflns_number_total 7688
_reflns_threshold_expression 'I > 2\s(I)'
_cod_data_source_file d3ee02601a2.cif
_cod_data_source_block 230726_a_cl_0m
_cod_depositor_comments 'Adding full bibliography for 1569909--1569911.cif.'
_cod_original_cell_volume 5688.7(6)
_cod_database_code 1569909
_shelx_shelxl_version_number 2019/2
_shelx_space_group_comment
;
The symmetry employed for this shelxl refinement is uniquely defined
by the following loop, which should always be used as a source of
symmetry information in preference to the above space-group names.
They are only intended as comments.
;
_shelx_estimated_absorpt_t_max 0.986
_shelx_estimated_absorpt_t_min 0.948
_olex2_refinement_description
;
1. Fixed Uiso
 At 1.2 times of:
  All C(H) groups
 At 1.5 times of:
  All C(H,H,H) groups
2.a Aromatic/amide H refined with riding coordinates:
 C1(H1), C2(H2), C3(H3), C4(H4), C7(H7), C8(H8), C21(H21), C22(H22), C25(H25),
 C26(H26), C27(H27), C28(H28), C32(H32), C33(H33), C36(H36), C37(H37), C38(H38),
  C39(H39), C40(H40), C41(H41), C42(H42), C43(H43), C46(H46), C47(H47)
2.b Idealised Me refined as rotating group:
 C11(H11A,H11B,H11C), C18(H18A,H18B,H18C), C29(H29A,H29B,H29C), C52(H52A,H52B,
 H52C)
;
_smtbx_masks_special_details
;
A solvent mask was calculated and 206 electrons were 
found in a volume of 670\%A^3^ in 3 voids per unit cell. 
This is consistent with the presence of 
0.375[C4H4O], 0.375[C4H4O] per Asymmetric Unit 
which account for 216 electrons 
per unit cell.
;
_smtbx_masks_void_probe_radius 1.2
_smtbx_masks_void_truncation_radius 1.2
_olex2_submission_special_instructions 'No special instructions were received'

loop_
_space_group_symop_operation_xyz
'x, y, z'
'-y, x-y, z'
'-x+y, -x, z'
'-x, -y, -z'
'y, -x+y, -z'
'x-y, x, -z'

loop_
_atom_site_label
_atom_site_type_symbol
_atom_site_fract_x
_atom_site_fract_y
_atom_site_fract_z
_atom_site_U_iso_or_equiv
_atom_site_adp_type
_atom_site_occupancy
_atom_site_site_symmetry_order
_atom_site_calc_flag
_atom_site_refinement_flags_posn
_atom_site_refinement_flags_adp
_atom_site_refinement_flags_occupancy
_atom_site_disorder_assembly
_atom_site_disorder_group
N1 N 0.63786(19) 0.57824(19) 0.64856(17) 0.0466(8) Uani 1 1 d . . . . .
C1 C 0.8718(3) 0.8266(3) 0.5673(3) 0.0663(12) Uani 1 1 d . . . . .
H1 H 0.905814 0.855542 0.524634 0.080 Uiso 1 1 calc R U . . .
N2 N 0.40959(19) 0.33006(19) 0.60520(17) 0.0473(8) Uani 1 1 d . . . . .
C2 C 0.8845(3) 0.8584(3) 0.6417(3) 0.0758(14) Uani 1 1 d . . . . .
H2 H 0.927366 0.909073 0.650670 0.091 Uiso 1 1 calc R U . . .
N3 N 0.59389(19) 0.45188(19) 0.39195(17) 0.0475(8) Uani 1 1 d . . . . .
C3 C 0.8353(3) 0.8173(3) 0.7051(3) 0.0705(13) Uani 1 1 d . . . . .
H3 H 0.844761 0.840571 0.756716 0.085 Uiso 1 1 calc R U . . .
C4 C 0.7741(3) 0.7446(3) 0.6944(3) 0.0578(11) Uani 1 1 d . . . . .
H4 H 0.740713 0.718028 0.738226 0.069 Uiso 1 1 calc R U . . .
C5 C 0.7592(2) 0.7072(3) 0.6170(2) 0.0542(10) Uani 1 1 d . . . . .
C6 C 0.8087(2) 0.7510(2) 0.5521(3) 0.0549(10) Uani 1 1 d . . . . .
C7 C 0.7930(3) 0.7200(3) 0.4734(3) 0.0589(11) Uani 1 1 d . . . . .
H7 H 0.825265 0.750768 0.430566 0.071 Uiso 1 1 calc R U . . .
C8 C 0.7329(2) 0.6474(3) 0.4574(2) 0.0532(10) Uani 1 1 d . . . . .
H8 H 0.723253 0.628425 0.403910 0.064 Uiso 1 1 calc R U . . .
C9 C 0.6847(2) 0.6003(2) 0.5207(2) 0.0472(9) Uani 1 1 d . . . . .
C10 C 0.6968(2) 0.6309(2) 0.5982(2) 0.0477(9) Uani 1 1 d . . . . .
C11 C 0.6450(3) 0.5749(3) 0.7350(2) 0.0636(12) Uani 1 1 d . . . . .
H11A H 0.625779 0.606311 0.761098 0.095 Uiso 1 1 calc R U . . .
H11B H 0.699723 0.595365 0.749189 0.095 Uiso 1 1 calc R U . . .
H11C H 0.614276 0.520856 0.753098 0.095 Uiso 1 1 calc R U . . .
C12 C 0.5868(2) 0.5144(2) 0.6034(2) 0.0448(9) Uani 1 1 d . . . . .
C13 C 0.6168(2) 0.5236(2) 0.5242(2) 0.0439(9) Uani 1 1 d . . . . .
C14 C 0.5750(2) 0.4606(2) 0.4701(2) 0.0451(9) Uani 1 1 d . . . . .
C15 C 0.5036(2) 0.3945(2) 0.4912(2) 0.0434(9) Uani 1 1 d . . . . .
C16 C 0.4761(2) 0.3898(2) 0.5707(2) 0.0447(9) Uani 1 1 d . . . . .
C17 C 0.5141(2) 0.4507(2) 0.6264(2) 0.0444(9) Uani 1 1 d . . . . .
C18 C 0.6730(2) 0.4876(3) 0.3622(3) 0.0617(12) Uani 1 1 d . . . . .
H18A H 0.682070 0.447567 0.338648 0.093 Uiso 1 1 calc R U . . .
H18B H 0.709435 0.513014 0.406633 0.093 Uiso 1 1 calc R U . . .
H18C H 0.681072 0.526330 0.321232 0.093 Uiso 1 1 calc R U . . .
C19 C 0.5321(2) 0.3837(2) 0.3600(2) 0.0462(9) Uani 1 1 d . . . . .
C20 C 0.4746(2) 0.3479(2) 0.4192(2) 0.0445(9) Uani 1 1 d . . . . .
C21 C 0.4037(2) 0.2822(2) 0.3989(2) 0.0500(10) Uani 1 1 d . . . . .
H21 H 0.363294 0.258760 0.437596 0.060 Uiso 1 1 calc R U . . .
C22 C 0.3926(3) 0.2517(2) 0.3228(2) 0.0512(10) Uani 1 1 d . . . . .
H22 H 0.344347 0.207078 0.309727 0.061 Uiso 1 1 calc R U . . .
C23 C 0.4510(2) 0.2850(2) 0.2636(2) 0.0501(10) Uani 1 1 d . . . . .
C24 C 0.5240(2) 0.3533(2) 0.2804(2) 0.0503(10) Uani 1 1 d . . . . .
C25 C 0.5789(3) 0.3858(3) 0.2174(2) 0.0571(11) Uani 1 1 d . . . . .
H25 H 0.626401 0.432841 0.226232 0.068 Uiso 1 1 calc R U . . .
C26 C 0.5646(3) 0.3503(3) 0.1434(2) 0.0601(11) Uani 1 1 d . . . . .
H26 H 0.602607 0.372409 0.102234 0.072 Uiso 1 1 calc R U . . .
C27 C 0.4950(3) 0.2826(3) 0.1287(3) 0.0717(14) Uani 1 1 d . . . . .
H27 H 0.486002 0.258333 0.077609 0.086 Uiso 1 1 calc R U . . .
C28 C 0.4393(3) 0.2502(3) 0.1868(3) 0.0625(12) Uani 1 1 d . . . . .
H28 H 0.391943 0.203762 0.175620 0.075 Uiso 1 1 calc R U . . .
C29 C 0.3806(3) 0.2482(3) 0.5856(3) 0.0658(12) Uani 1 1 d . . . . .
H29A H 0.376666 0.219388 0.634840 0.099 Uiso 1 1 calc R U . . .
H29B H 0.416512 0.244159 0.548240 0.099 Uiso 1 1 calc R U . . .
H29C H 0.329119 0.226135 0.560719 0.099 Uiso 1 1 calc R U . . .
C30 C 0.4003(2) 0.3548(2) 0.6808(2) 0.0461(9) Uani 1 1 d . . . . .
C31 C 0.4628(2) 0.4292(2) 0.6952(2) 0.0448(9) Uani 1 1 d . . . . .
C32 C 0.4610(3) 0.4691(2) 0.7650(2) 0.0512(10) Uani 1 1 d . . . . .
H32 H 0.501222 0.520965 0.774950 0.061 Uiso 1 1 calc R U . . .
C33 C 0.4008(3) 0.4322(2) 0.8178(2) 0.0514(10) Uani 1 1 d . . . . .
H33 H 0.401144 0.459041 0.865112 0.062 Uiso 1 1 calc R U . . .
C34 C 0.3382(2) 0.3563(2) 0.8055(2) 0.0505(10) Uani 1 1 d . . . . .
C35 C 0.3353(2) 0.3159(2) 0.7335(2) 0.0510(10) Uani 1 1 d . . . . .
C36 C 0.2685(3) 0.2426(3) 0.7206(3) 0.0604(11) Uani 1 1 d . . . . .
H36 H 0.264446 0.214772 0.672802 0.072 Uiso 1 1 calc R U . . .
C37 C 0.2097(3) 0.2109(3) 0.7753(3) 0.0692(13) Uani 1 1 d . . . . .
H37 H 0.165423 0.161403 0.765011 0.083 Uiso 1 1 calc R U . . .
C38 C 0.2135(3) 0.2496(3) 0.8455(3) 0.0687(13) Uani 1 1 d . . . . .
H38 H 0.172283 0.226316 0.883345 0.082 Uiso 1 1 calc R U . . .
C39 C 0.2761(3) 0.3211(3) 0.8607(3) 0.0606(11) Uani 1 1 d . . . . .
H39 H 0.278002 0.347438 0.908908 0.073 Uiso 1 1 calc R U . . .
N4 N 0.76743(19) 0.49335(19) 0.91577(18) 0.0492(8) Uani 1 1 d . . . . .
C40 C 0.6909(3) 0.6960(3) 0.9292(2) 0.0643(12) Uani 1 1 d . . . . .
H40 H 0.649119 0.706467 0.930634 0.077 Uiso 1 1 calc R U . . .
C41 C 0.7654(3) 0.7566(3) 0.9264(3) 0.0705(13) Uani 1 1 d . . . . .
H41 H 0.775157 0.808606 0.925915 0.085 Uiso 1 1 calc R U . . .
C42 C 0.8280(3) 0.7421(3) 0.9242(3) 0.0686(13) Uani 1 1 d . . . . .
H42 H 0.879851 0.784533 0.922937 0.082 Uiso 1 1 calc R U . . .
C43 C 0.8150(3) 0.6677(3) 0.9239(3) 0.0636(12) Uani 1 1 d . . . . .
H43 H 0.857936 0.659005 0.923578 0.076 Uiso 1 1 calc R U . . .
C44 C 0.7377(3) 0.6028(2) 0.9241(2) 0.0512(10) Uani 1 1 d . . . . .
C45 C 0.6741(3) 0.6174(3) 0.9301(2) 0.0544(10) Uani 1 1 d . . . . .
C46 C 0.5979(3) 0.5560(3) 0.9382(2) 0.0579(11) Uani 1 1 d . . . . .
H46 H 0.556794 0.567035 0.943666 0.069 Uiso 1 1 calc R U . . .
C47 C 0.5810(3) 0.4801(3) 0.9385(2) 0.0561(11) Uani 1 1 d . . . . .
H47 H 0.528904 0.439581 0.946189 0.067 Uiso 1 1 calc R U . . .
C48 C 0.6403(2) 0.4617(2) 0.9275(2) 0.0463(9) Uani 1 1 d . . . . .
C49 C 0.7178(2) 0.5238(2) 0.9215(2) 0.0471(9) Uani 1 1 d . . . . .
C50 C 0.7218(2) 0.4127(2) 0.9208(2) 0.0459(9) Uani 1 1 d . . . . .
C51 C 0.6440(2) 0.3912(2) 0.9232(2) 0.0467(9) Uani 1 1 d . . . . .
C52 C 0.8406(3) 0.5319(3) 0.8722(3) 0.0662(12) Uani 1 1 d . . . . .
H52A H 0.837165 0.563243 0.828780 0.099 Uiso 1 1 calc R U . . .
H52B H 0.851469 0.492687 0.849586 0.099 Uiso 1 1 calc R U . . .
H52C H 0.882655 0.565588 0.908962 0.099 Uiso 1 1 calc R U . . .

loop_
_atom_site_aniso_label
_atom_site_aniso_U_11
_atom_site_aniso_U_22
_atom_site_aniso_U_33
_atom_site_aniso_U_23
_atom_site_aniso_U_13
_atom_site_aniso_U_12
N1 0.051(2) 0.051(2) 0.0397(16) -0.0025(14) -0.0048(14) 0.0264(17)
C1 0.062(3) 0.061(3) 0.071(3) 0.006(2) -0.002(2) 0.028(2)
N2 0.053(2) 0.0491(19) 0.0380(16) -0.0046(14) -0.0001(14) 0.0239(17)
C2 0.060(3) 0.060(3) 0.091(4) -0.010(3) -0.012(3) 0.018(3)
N3 0.0489(19) 0.053(2) 0.0412(17) -0.0018(14) 0.0017(14) 0.0263(17)
C3 0.062(3) 0.067(3) 0.068(3) -0.015(2) -0.009(2) 0.021(3)
C4 0.056(3) 0.065(3) 0.053(2) -0.005(2) -0.005(2) 0.031(2)
C5 0.050(2) 0.062(3) 0.056(2) -0.007(2) -0.0097(19) 0.032(2)
C6 0.051(2) 0.052(3) 0.064(3) 0.010(2) 0.001(2) 0.027(2)
C7 0.054(3) 0.061(3) 0.058(3) 0.007(2) 0.000(2) 0.026(2)
C8 0.057(3) 0.062(3) 0.046(2) 0.0010(19) -0.0017(18) 0.034(2)
C9 0.051(2) 0.056(2) 0.041(2) -0.0017(17) -0.0024(17) 0.032(2)
C10 0.045(2) 0.052(2) 0.051(2) 0.0045(18) -0.0015(17) 0.029(2)
C11 0.066(3) 0.075(3) 0.040(2) 0.000(2) -0.009(2) 0.028(3)
C12 0.054(2) 0.046(2) 0.042(2) -0.0002(16) -0.0026(17) 0.031(2)
C13 0.047(2) 0.049(2) 0.0398(19) -0.0014(16) -0.0044(16) 0.027(2)
C14 0.049(2) 0.053(2) 0.0380(19) -0.0008(17) 0.0007(16) 0.029(2)
C15 0.046(2) 0.051(2) 0.0384(19) 0.0014(16) 0.0019(16) 0.0280(19)
C16 0.045(2) 0.049(2) 0.0402(19) 0.0004(17) 0.0007(16) 0.0237(19)
C17 0.053(2) 0.047(2) 0.0354(18) 0.0008(16) -0.0021(16) 0.027(2)
C18 0.051(3) 0.077(3) 0.053(2) -0.007(2) 0.006(2) 0.030(2)
C19 0.051(2) 0.053(2) 0.040(2) -0.0011(17) -0.0029(17) 0.029(2)
C20 0.050(2) 0.048(2) 0.0407(19) -0.0009(16) -0.0003(17) 0.028(2)
C21 0.052(2) 0.050(2) 0.052(2) 0.0001(18) -0.0008(18) 0.028(2)
C22 0.055(3) 0.055(2) 0.048(2) -0.0067(18) -0.0089(19) 0.032(2)
C23 0.062(3) 0.056(3) 0.043(2) -0.0016(18) -0.0083(19) 0.038(2)
C24 0.061(3) 0.058(3) 0.042(2) -0.0033(18) -0.0029(18) 0.038(2)
C25 0.066(3) 0.063(3) 0.047(2) 0.0001(19) 0.006(2) 0.037(2)
C26 0.075(3) 0.071(3) 0.039(2) -0.002(2) 0.003(2) 0.039(3)
C27 0.099(4) 0.077(3) 0.044(2) -0.010(2) -0.004(2) 0.047(3)
C28 0.076(3) 0.061(3) 0.052(2) -0.007(2) -0.011(2) 0.035(3)
C29 0.084(3) 0.051(3) 0.060(3) 0.001(2) 0.018(2) 0.032(3)
C30 0.057(2) 0.054(2) 0.0337(18) 0.0021(16) 0.0023(17) 0.033(2)
C31 0.053(2) 0.045(2) 0.041(2) -0.0014(16) -0.0059(17) 0.028(2)
C32 0.063(3) 0.055(2) 0.043(2) -0.0001(18) -0.0017(19) 0.035(2)
C33 0.068(3) 0.060(3) 0.0352(19) -0.0010(17) 0.0024(18) 0.038(2)
C34 0.062(3) 0.058(3) 0.040(2) 0.0080(18) 0.0047(18) 0.036(2)
C35 0.058(3) 0.053(2) 0.044(2) 0.0063(18) 0.0003(18) 0.030(2)
C36 0.061(3) 0.062(3) 0.054(2) 0.000(2) 0.005(2) 0.027(2)
C37 0.070(3) 0.064(3) 0.063(3) 0.006(2) 0.015(2) 0.026(3)
C38 0.068(3) 0.070(3) 0.059(3) 0.014(2) 0.014(2) 0.028(3)
C39 0.068(3) 0.074(3) 0.049(2) 0.003(2) 0.006(2) 0.042(3)
N4 0.050(2) 0.048(2) 0.0448(17) 0.0014(14) 0.0035(14) 0.0208(17)
C40 0.086(4) 0.065(3) 0.050(2) -0.005(2) -0.002(2) 0.044(3)
C41 0.097(4) 0.054(3) 0.066(3) -0.007(2) -0.009(3) 0.042(3)
C42 0.074(3) 0.046(3) 0.079(3) -0.006(2) -0.003(2) 0.024(2)
C43 0.070(3) 0.056(3) 0.061(3) 0.001(2) -0.006(2) 0.029(2)
C44 0.062(3) 0.055(3) 0.0356(19) -0.0045(17) -0.0029(17) 0.028(2)
C45 0.071(3) 0.067(3) 0.036(2) -0.0022(18) -0.0004(19) 0.042(3)
C46 0.062(3) 0.074(3) 0.050(2) -0.008(2) 0.001(2) 0.044(3)
C47 0.059(3) 0.064(3) 0.042(2) -0.0050(19) 0.0034(19) 0.029(2)
C48 0.054(2) 0.054(2) 0.0323(18) 0.0008(16) 0.0014(16) 0.028(2)
C49 0.061(3) 0.049(2) 0.0342(19) -0.0021(16) -0.0017(17) 0.029(2)
C50 0.052(2) 0.049(2) 0.0348(19) -0.0029(16) 0.0037(16) 0.023(2)
C51 0.056(3) 0.050(2) 0.0313(18) 0.0036(16) 0.0021(16) 0.024(2)
C52 0.071(3) 0.059(3) 0.075(3) 0.012(2) 0.020(2) 0.037(3)

loop_
_atom_type_symbol
_atom_type_description
_atom_type_scat_dispersion_real
_atom_type_scat_dispersion_imag
_atom_type_scat_source
C C 0.0137 0.0067 'International Tables Vol C Tables 4.2.6.8 and 6.1.1.4'
H H 0.0000 0.0000 'International Tables Vol C Tables 4.2.6.8 and 6.1.1.4'
N N 0.0241 0.0134 'International Tables Vol C Tables 4.2.6.8 and 6.1.1.4'

loop_
_geom_angle_atom_site_label_1
_geom_angle_atom_site_label_2
_geom_angle_atom_site_label_3
_geom_angle
_geom_angle_site_symmetry_1
_geom_angle_site_symmetry_3
_geom_angle_publ_flag
C10 N1 C11 124.6(3) . . ?
C12 N1 C10 108.4(3) . . ?
C12 N1 C11 122.7(3) . . ?
C2 C1 H1 119.5 . . ?
C2 C1 C6 121.1(5) . . ?
C6 C1 H1 119.5 . . ?
C16 N2 C29 122.4(3) . . ?
C16 N2 C30 108.1(3) . . ?
C30 N2 C29 122.9(3) . . ?
C1 C2 H2 119.7 . . ?
C1 C2 C3 120.5(5) . . ?
C3 C2 H2 119.7 . . ?
C14 N3 C18 123.6(3) . . ?
C14 N3 C19 108.4(3) . . ?
C19 N3 C18 123.7(3) . . ?
C2 C3 H3 119.4 . . ?
C4 C3 C2 121.1(4) . . ?
C4 C3 H3 119.4 . . ?
C3 C4 H4 119.7 . . ?
C3 C4 C5 120.7(4) . . ?
C5 C4 H4 119.7 . . ?
C6 C5 C4 117.5(4) . . ?
C6 C5 C10 116.5(4) . . ?
C10 C5 C4 125.9(4) . . ?
C1 C6 C5 119.1(4) . . ?
C7 C6 C1 120.8(4) . . ?
C7 C6 C5 120.1(4) . . ?
C6 C7 H7 119.1 . . ?
C8 C7 C6 121.8(4) . . ?
C8 C7 H7 119.1 . . ?
C7 C8 H8 120.0 . . ?
C7 C8 C9 119.9(4) . . ?
C9 C8 H8 120.0 . . ?
C8 C9 C13 133.9(4) . . ?
C10 C9 C8 119.2(4) . . ?
C10 C9 C13 106.7(3) . . ?
N1 C10 C5 128.2(4) . . ?
N1 C10 C9 109.5(3) . . ?
C9 C10 C5 122.2(4) . . ?
N1 C11 H11A 109.5 . . ?
N1 C11 H11B 109.5 . . ?
N1 C11 H11C 109.5 . . ?
H11A C11 H11B 109.5 . . ?
H11A C11 H11C 109.5 . . ?
H11B C11 H11C 109.5 . . ?
N1 C12 C13 108.6(3) . . ?
N1 C12 C17 128.6(3) . . ?
C17 C12 C13 122.7(3) . . ?
C12 C13 C9 106.5(3) . . ?
C12 C13 C14 116.9(3) . . ?
C14 C13 C9 136.6(3) . . ?
N3 C14 C13 128.9(4) . . ?
N3 C14 C15 109.0(3) . . ?
C15 C14 C13 122.1(3) . . ?
C14 C15 C16 117.9(3) . . ?
C14 C15 C20 106.3(3) . . ?
C16 C15 C20 135.7(4) . . ?
N2 C16 C15 128.0(3) . . ?
N2 C16 C17 109.5(3) . . ?
C17 C16 C15 122.5(3) . . ?
C12 C17 C31 136.9(3) . . ?
C16 C17 C12 117.2(3) . . ?
C16 C17 C31 105.8(3) . . ?
N3 C18 H18A 109.5 . . ?
N3 C18 H18B 109.5 . . ?
N3 C18 H18C 109.5 . . ?
H18A C18 H18B 109.5 . . ?
H18A C18 H18C 109.5 . . ?
H18B C18 H18C 109.5 . . ?
N3 C19 C20 108.6(3) . . ?
N3 C19 C24 128.3(4) . . ?
C20 C19 C24 123.1(4) . . ?
C19 C20 C15 107.3(3) . . ?
C21 C20 C15 133.5(4) . . ?
C21 C20 C19 119.1(3) . . ?
C20 C21 H21 120.1 . . ?
C22 C21 C20 119.8(4) . . ?
C22 C21 H21 120.1 . . ?
C21 C22 H22 119.1 . . ?
C21 C22 C23 121.8(4) . . ?
C23 C22 H22 119.1 . . ?
C22 C23 C24 120.8(3) . . ?
C22 C23 C28 120.5(4) . . ?
C28 C23 C24 118.6(4) . . ?
C23 C24 C19 115.3(4) . . ?
C25 C24 C19 126.6(4) . . ?
C25 C24 C23 118.1(4) . . ?
C24 C25 H25 119.5 . . ?
C26 C25 C24 121.0(4) . . ?
C26 C25 H25 119.5 . . ?
C25 C26 H26 119.8 . . ?
C25 C26 C27 120.4(4) . . ?
C27 C26 H26 119.8 . . ?
C26 C27 H27 119.6 . . ?
C28 C27 C26 120.7(4) . . ?
C28 C27 H27 119.6 . . ?
C23 C28 H28 119.5 . . ?
C27 C28 C23 121.0(4) . . ?
C27 C28 H28 119.5 . . ?
N2 C29 H29A 109.5 . . ?
N2 C29 H29B 109.5 . . ?
N2 C29 H29C 109.5 . . ?
H29A C29 H29B 109.5 . . ?
H29A C29 H29C 109.5 . . ?
H29B C29 H29C 109.5 . . ?
N2 C30 C35 127.4(4) . . ?
C31 C30 N2 108.9(3) . . ?
C31 C30 C35 123.4(3) . . ?
C30 C31 C17 107.3(3) . . ?
C30 C31 C32 118.4(4) . . ?
C32 C31 C17 134.0(4) . . ?
C31 C32 H32 120.4 . . ?
C33 C32 C31 119.2(4) . . ?
C33 C32 H32 120.4 . . ?
C32 C33 H33 118.3 . . ?
C32 C33 C34 123.3(4) . . ?
C34 C33 H33 118.3 . . ?
C33 C34 C35 119.2(4) . . ?
C33 C34 C39 121.4(4) . . ?
C39 C34 C35 119.3(4) . . ?
C30 C35 C34 116.3(4) . . ?
C36 C35 C30 126.4(4) . . ?
C36 C35 C34 117.3(4) . . ?
C35 C36 H36 119.3 . . ?
C37 C36 C35 121.5(4) . . ?
C37 C36 H36 119.3 . . ?
C36 C37 H37 119.6 . . ?
C36 C37 C38 120.9(5) . . ?
C38 C37 H37 119.6 . . ?
C37 C38 H38 119.9 . . ?
C39 C38 C37 120.3(4) . . ?
C39 C38 H38 119.9 . . ?
C34 C39 H39 119.6 . . ?
C38 C39 C34 120.8(4) . . ?
C38 C39 H39 119.6 . . ?
C49 N4 C52 122.9(3) . . ?
C50 N4 C49 107.4(3) . . ?
C50 N4 C52 122.7(3) . . ?
C41 C40 H40 119.2 . . ?
C41 C40 C45 121.6(5) . . ?
C45 C40 H40 119.2 . . ?
C40 C41 H41 120.0 . . ?
C40 C41 C42 119.9(4) . . ?
C42 C41 H41 120.0 . . ?
C41 C42 H42 119.6 . . ?
C43 C42 C41 120.8(5) . . ?
C43 C42 H42 119.6 . . ?
C42 C43 H43 119.6 . . ?
C42 C43 C44 120.8(5) . . ?
C44 C43 H43 119.6 . . ?
C43 C44 C45 118.5(4) . . ?
C49 C44 C43 125.3(4) . . ?
C49 C44 C45 116.1(4) . . ?
C40 C45 C44 118.3(4) . . ?
C46 C45 C40 121.0(4) . . ?
C46 C45 C44 120.7(4) . . ?
C45 C46 H46 119.2 . . ?
C47 C46 C45 121.6(4) . . ?
C47 C46 H46 119.2 . . ?
C46 C47 H47 119.7 . . ?
C46 C47 C48 120.5(4) . . ?
C48 C47 H47 119.7 . . ?
C47 C48 C49 118.0(4) . . ?
C47 C48 C51 135.6(4) . . ?
C49 C48 C51 106.4(3) . . ?
N4 C49 C44 128.2(4) . . ?
N4 C49 C48 108.8(3) . . ?
C44 C49 C48 123.0(4) . . ?
N4 C50 C51 128.1(4) . 3_665 ?
C51 C50 N4 110.0(3) . . ?
C51 C50 C51 121.9(4) . 3_665 ?
C48 C51 C50 135.1(4) . 2_655 ?
C50 C51 C48 107.0(3) . . ?
C50 C51 C50 117.9(4) . 2_655 ?
N4 C52 H52A 109.5 . . ?
N4 C52 H52B 109.5 . . ?
N4 C52 H52C 109.5 . . ?
H52A C52 H52B 109.5 . . ?
H52A C52 H52C 109.5 . . ?
H52B C52 H52C 109.5 . . ?

loop_
_geom_bond_atom_site_label_1
_geom_bond_atom_site_label_2
_geom_bond_distance
_geom_bond_site_symmetry_2
_geom_bond_publ_flag
N1 C10 1.394(5) . ?
N1 C11 1.452(5) . ?
N1 C12 1.384(5) . ?
C1 H1 0.9500 . ?
C1 C2 1.357(7) . ?
C1 C6 1.417(6) . ?
N2 C16 1.384(5) . ?
N2 C29 1.465(5) . ?
N2 C30 1.397(4) . ?
C2 H2 0.9500 . ?
C2 C3 1.392(7) . ?
N3 C14 1.390(5) . ?
N3 C18 1.450(5) . ?
N3 C19 1.401(5) . ?
C3 H3 0.9500 . ?
C3 C4 1.355(7) . ?
C4 H4 0.9500 . ?
C4 C5 1.443(6) . ?
C5 C6 1.427(6) . ?
C5 C10 1.432(6) . ?
C6 C7 1.415(6) . ?
C7 H7 0.9500 . ?
C7 C8 1.361(6) . ?
C8 H8 0.9500 . ?
C8 C9 1.416(6) . ?
C9 C10 1.396(5) . ?
C9 C13 1.445(6) . ?
C11 H11A 0.9800 . ?
C11 H11B 0.9800 . ?
C11 H11C 0.9800 . ?
C12 C13 1.422(5) . ?
C12 C17 1.415(5) . ?
C13 C14 1.424(5) . ?
C14 C15 1.413(5) . ?
C15 C16 1.417(5) . ?
C15 C20 1.448(5) . ?
C16 C17 1.409(5) . ?
C17 C31 1.449(5) . ?
C18 H18A 0.9800 . ?
C18 H18B 0.9800 . ?
C18 H18C 0.9800 . ?
C19 C20 1.404(5) . ?
C19 C24 1.433(5) . ?
C20 C21 1.401(6) . ?
C21 H21 0.9500 . ?
C21 C22 1.374(5) . ?
C22 H22 0.9500 . ?
C22 C23 1.409(6) . ?
C23 C24 1.433(6) . ?
C23 C28 1.416(6) . ?
C24 C25 1.416(6) . ?
C25 H25 0.9500 . ?
C25 C26 1.376(6) . ?
C26 H26 0.9500 . ?
C26 C27 1.385(7) . ?
C27 H27 0.9500 . ?
C27 C28 1.366(7) . ?
C28 H28 0.9500 . ?
C29 H29A 0.9800 . ?
C29 H29B 0.9800 . ?
C29 H29C 0.9800 . ?
C30 C31 1.396(6) . ?
C30 C35 1.426(6) . ?
C31 C32 1.418(5) . ?
C32 H32 0.9500 . ?
C32 C33 1.365(6) . ?
C33 H33 0.9500 . ?
C33 C34 1.409(6) . ?
C34 C35 1.429(6) . ?
C34 C39 1.410(6) . ?
C35 C36 1.413(6) . ?
C36 H36 0.9500 . ?
C36 C37 1.362(6) . ?
C37 H37 0.9500 . ?
C37 C38 1.380(7) . ?
C38 H38 0.9500 . ?
C38 C39 1.364(7) . ?
C39 H39 0.9500 . ?
N4 C49 1.394(5) . ?
N4 C50 1.393(5) . ?
N4 C52 1.454(5) . ?
C40 H40 0.9500 . ?
C40 C41 1.364(7) . ?
C40 C45 1.424(6) . ?
C41 H41 0.9500 . ?
C41 C42 1.410(7) . ?
C42 H42 0.9500 . ?
C42 C43 1.367(6) . ?
C43 H43 0.9500 . ?
C43 C44 1.428(6) . ?
C44 C45 1.432(6) . ?
C44 C49 1.413(6) . ?
C45 C46 1.396(6) . ?
C46 H46 0.9500 . ?
C46 C47 1.369(6) . ?
C47 H47 0.9500 . ?
C47 C48 1.408(6) . ?
C48 C49 1.414(6) . ?
C48 C51 1.440(6) . ?
C50 C51 1.382(6) . ?
C50 C51 1.447(6) 3_665 ?
C52 H52A 0.9800 . ?
C52 H52B 0.9800 . ?
C52 H52C 0.9800 . ?

loop_
_geom_torsion_atom_site_label_1
_geom_torsion_atom_site_label_2
_geom_torsion_atom_site_label_3
_geom_torsion_atom_site_label_4
_geom_torsion
_geom_torsion_site_symmetry_1
_geom_torsion_site_symmetry_2
_geom_torsion_site_symmetry_3
_geom_torsion_site_symmetry_4
_geom_torsion_publ_flag
N1 C12 C13 C9 -6.0(4) . . . . ?
N1 C12 C13 C14 175.4(3) . . . . ?
N1 C12 C17 C16 -175.1(4) . . . . ?
N1 C12 C17 C31 6.8(7) . . . . ?
C1 C2 C3 C4 0.6(8) . . . . ?
C1 C6 C7 C8 179.8(4) . . . . ?
N2 C16 C17 C12 175.2(3) . . . . ?
N2 C16 C17 C31 -6.1(4) . . . . ?
N2 C30 C31 C17 -1.5(4) . . . . ?
N2 C30 C31 C32 173.3(3) . . . . ?
N2 C30 C35 C34 -176.0(4) . . . . ?
N2 C30 C35 C36 2.8(7) . . . . ?
C2 C1 C6 C5 -1.5(7) . . . . ?
C2 C1 C6 C7 176.1(5) . . . . ?
C2 C3 C4 C5 1.2(7) . . . . ?
N3 C14 C15 C16 176.3(3) . . . . ?
N3 C14 C15 C20 -6.0(4) . . . . ?
N3 C19 C20 C15 -2.0(4) . . . . ?
N3 C19 C20 C21 174.1(3) . . . . ?
N3 C19 C24 C23 -175.4(4) . . . . ?
N3 C19 C24 C25 1.6(7) . . . . ?
C3 C4 C5 C6 -3.0(6) . . . . ?
C3 C4 C5 C10 179.9(4) . . . . ?
C4 C5 C6 C1 3.1(6) . . . . ?
C4 C5 C6 C7 -174.5(4) . . . . ?
C4 C5 C10 N1 1.1(7) . . . . ?
C4 C5 C10 C9 177.4(4) . . . . ?
C5 C6 C7 C8 -2.6(6) . . . . ?
C6 C1 C2 C3 -0.4(8) . . . . ?
C6 C5 C10 N1 -176.0(4) . . . . ?
C6 C5 C10 C9 0.3(6) . . . . ?
C6 C7 C8 C9 -0.8(6) . . . . ?
C7 C8 C9 C10 3.9(6) . . . . ?
C7 C8 C9 C13 178.1(4) . . . . ?
C8 C9 C10 N1 173.3(3) . . . . ?
C8 C9 C10 C5 -3.6(6) . . . . ?
C8 C9 C13 C12 -169.6(4) . . . . ?
C8 C9 C13 C14 8.4(8) . . . . ?
C9 C13 C14 N3 6.9(7) . . . . ?
C9 C13 C14 C15 -172.8(4) . . . . ?
C10 N1 C12 C13 4.6(4) . . . . ?
C10 N1 C12 C17 -172.1(4) . . . . ?
C10 C5 C6 C1 -179.5(4) . . . . ?
C10 C5 C6 C7 2.8(6) . . . . ?
C10 C9 C13 C12 5.1(4) . . . . ?
C10 C9 C13 C14 -176.8(4) . . . . ?
C11 N1 C10 C5 -27.6(6) . . . . ?
C11 N1 C10 C9 155.8(4) . . . . ?
C11 N1 C12 C13 -153.0(4) . . . . ?
C11 N1 C12 C17 30.3(6) . . . . ?
C12 N1 C10 C5 175.3(4) . . . . ?
C12 N1 C10 C9 -1.3(4) . . . . ?
C12 C13 C14 N3 -175.2(4) . . . . ?
C12 C13 C14 C15 5.1(5) . . . . ?
C12 C17 C31 C30 -177.1(4) . . . . ?
C12 C17 C31 C32 9.3(8) . . . . ?
C13 C9 C10 N1 -2.4(4) . . . . ?
C13 C9 C10 C5 -179.3(3) . . . . ?
C13 C12 C17 C16 8.6(5) . . . . ?
C13 C12 C17 C31 -169.5(4) . . . . ?
C13 C14 C15 C16 -4.0(6) . . . . ?
C13 C14 C15 C20 173.7(3) . . . . ?
C14 N3 C19 C20 -1.8(4) . . . . ?
C14 N3 C19 C24 176.8(4) . . . . ?
C14 C15 C16 N2 -177.8(4) . . . . ?
C14 C15 C16 C17 5.1(6) . . . . ?
C14 C15 C20 C19 4.9(4) . . . . ?
C14 C15 C20 C21 -170.4(4) . . . . ?
C15 C16 C17 C12 -7.3(6) . . . . ?
C15 C16 C17 C31 171.4(3) . . . . ?
C15 C20 C21 C22 177.8(4) . . . . ?
C16 N2 C30 C31 -2.3(4) . . . . ?
C16 N2 C30 C35 172.2(4) . . . . ?
C16 C15 C20 C19 -178.0(4) . . . . ?
C16 C15 C20 C21 6.7(8) . . . . ?
C16 C17 C31 C30 4.6(4) . . . . ?
C16 C17 C31 C32 -169.0(4) . . . . ?
C17 C12 C13 C9 171.0(3) . . . . ?
C17 C12 C13 C14 -7.6(5) . . . . ?
C17 C31 C32 C33 176.7(4) . . . . ?
C18 N3 C14 C13 27.8(6) . . . . ?
C18 N3 C14 C15 -152.4(4) . . . . ?
C18 N3 C19 C20 155.6(4) . . . . ?
C18 N3 C19 C24 -25.9(6) . . . . ?
C19 N3 C14 C13 -174.8(4) . . . . ?
C19 N3 C14 C15 4.9(4) . . . . ?
C19 C20 C21 C22 3.0(6) . . . . ?
C19 C24 C25 C26 179.3(4) . . . . ?
C20 C15 C16 N2 5.3(7) . . . . ?
C20 C15 C16 C17 -171.8(4) . . . . ?
C20 C19 C24 C23 2.9(6) . . . . ?
C20 C19 C24 C25 179.9(4) . . . . ?
C20 C21 C22 C23 -0.2(6) . . . . ?
C21 C22 C23 C24 -1.3(6) . . . . ?
C21 C22 C23 C28 177.1(4) . . . . ?
C22 C23 C24 C19 0.0(5) . . . . ?
C22 C23 C24 C25 -177.3(4) . . . . ?
C22 C23 C28 C27 179.1(4) . . . . ?
C23 C24 C25 C26 -3.8(6) . . . . ?
C24 C19 C20 C15 179.4(4) . . . . ?
C24 C19 C20 C21 -4.5(6) . . . . ?
C24 C23 C28 C27 -2.5(6) . . . . ?
C24 C25 C26 C27 1.4(7) . . . . ?
C25 C26 C27 C28 0.6(7) . . . . ?
C26 C27 C28 C23 0.0(7) . . . . ?
C28 C23 C24 C19 -178.4(4) . . . . ?
C28 C23 C24 C25 4.3(6) . . . . ?
C29 N2 C16 C15 35.8(6) . . . . ?
C29 N2 C16 C17 -146.8(4) . . . . ?
C29 N2 C30 C31 149.7(4) . . . . ?
C29 N2 C30 C35 -35.8(6) . . . . ?
C30 N2 C16 C15 -172.0(4) . . . . ?
C30 N2 C16 C17 5.3(4) . . . . ?
C30 C31 C32 C33 3.6(5) . . . . ?
C30 C35 C36 C37 -180.0(4) . . . . ?
C31 C30 C35 C34 -2.3(6) . . . . ?
C31 C30 C35 C36 176.5(4) . . . . ?
C31 C32 C33 C34 -1.9(6) . . . . ?
C32 C33 C34 C35 -2.0(6) . . . . ?
C32 C33 C34 C39 -178.4(4) . . . . ?
C33 C34 C35 C30 3.9(5) . . . . ?
C33 C34 C35 C36 -175.0(4) . . . . ?
C33 C34 C39 C38 175.7(4) . . . . ?
C34 C35 C36 C37 -1.2(6) . . . . ?
C35 C30 C31 C17 -176.3(4) . . . . ?
C35 C30 C31 C32 -1.5(6) . . . . ?
C35 C34 C39 C38 -0.7(6) . . . . ?
C35 C36 C37 C38 0.0(7) . . . . ?
C36 C37 C38 C39 0.9(8) . . . . ?
C37 C38 C39 C34 -0.5(7) . . . . ?
C39 C34 C35 C30 -179.6(4) . . . . ?
C39 C34 C35 C36 1.5(6) . . . . ?
N4 C50 C51 C48 -5.5(4) . . . . ?
N4 C50 C51 C50 174.2(2) . . . 2_655 ?
C40 C41 C42 C43 0.8(7) . . . . ?
C40 C45 C46 C47 179.5(4) . . . . ?
C41 C40 C45 C44 -2.9(6) . . . . ?
C41 C40 C45 C46 175.8(4) . . . . ?
C41 C42 C43 C44 1.3(7) . . . . ?
C42 C43 C44 C45 -4.2(6) . . . . ?
C42 C43 C44 C49 178.1(4) . . . . ?
C43 C44 C45 C40 4.9(5) . . . . ?
C43 C44 C45 C46 -173.9(4) . . . . ?
C43 C44 C49 N4 -2.2(6) . . . . ?
C43 C44 C49 C48 175.3(4) . . . . ?
C44 C45 C46 C47 -1.8(6) . . . . ?
C45 C40 C41 C42 0.1(7) . . . . ?
C45 C44 C49 N4 -180.0(3) . . . . ?
C45 C44 C49 C48 -2.4(5) . . . . ?
C45 C46 C47 C48 -2.4(6) . . . . ?
C46 C47 C48 C49 4.0(5) . . . . ?
C46 C47 C48 C51 -178.9(4) . . . . ?
C47 C48 C49 N4 176.4(3) . . . . ?
C47 C48 C49 C44 -1.5(5) . . . . ?
C47 C48 C51 C50 7.2(7) . . . 2_655 ?
C47 C48 C51 C50 -173.1(4) . . . . ?
C49 N4 C50 C51 -175.5(3) . . . 3_665 ?
C49 N4 C50 C51 4.6(4) . . . . ?
C49 C44 C45 C40 -177.2(3) . . . . ?
C49 C44 C45 C46 4.1(5) . . . . ?
C49 C48 C51 C50 -175.4(4) . . . 2_655 ?
C49 C48 C51 C50 4.2(4) . . . . ?
C50 N4 C49 C44 176.0(3) . . . . ?
C50 N4 C49 C48 -1.8(4) . . . . ?
C51 C48 C49 N4 -1.5(4) . . . . ?
C51 C48 C49 C44 -179.4(3) . . . . ?
C51 C50 C51 C48 174.6(3) 3_665 . . . ?
C51 C50 C51 C50 -5.7(7) 3_665 . . 2_655 ?
C52 N4 C49 C44 -32.7(6) . . . . ?
C52 N4 C49 C48 149.5(4) . . . . ?
C52 N4 C50 C51 -146.8(4) . . . . ?
C52 N4 C50 C51 33.1(6) . . . 3_665 ?

loop_
_smtbx_masks_void_nr
_smtbx_masks_void_average_x
_smtbx_masks_void_average_y
_smtbx_masks_void_average_z
_smtbx_masks_void_volume
_smtbx_masks_void_count_electrons
_smtbx_masks_void_content
1 0.000 0.000 0.000 235.8 100.2 '3 C4H4O'
2 0.000 0.000 0.500 20.1 6.4 ?
3 0.333 0.667 0.365 207.4 50.0 '1.5 C4H4O'
4 0.667 0.333 0.635 207.4 50.1 '1.5 C4H4O'
